data_7008688
loop_
_publ_author_name
'Patel, Denish V.'
'Mihalcik, David J.'
'Kreisel, Kevin A.'
'Yap, Glenn P. A.'
'Zakharov, Lev N.'
'Kassel, W. Scott'
'Rheingold, Arnold L.'
'Rabinovich, Daniel'

_publ_section_title
;
 Tris(mercaptoimidazolyl)borate complexes of the coinage metals:
 syntheses and molecular structures of the first gold compounds and
 related copper and silver derivatives.
;
_journal_issue 14
_journal_name_full 'Dalton transactions (Cambridge, England : 2003)'
_journal_page_first 2410
_journal_page_last 2416
_journal_paper_doi 10.1039/b506046j
_journal_year 2005
_chemical_formula_sum 'C39 H49 B Cu N6 P S3'
_chemical_formula_weight 803.34
_chemical_name_systematic
;
?
;
_space_group_IT_number 146
_symmetry_cell_setting rhombohedral
_symmetry_space_group_name_Hall 'R 3'
_symmetry_space_group_name_H-M 'R 3 :H'
_atom_sites_solution_hydrogens geom
_atom_sites_solution_primary direct
_atom_sites_solution_secondary difmap
_audit_creation_method SHELXL-97
_cell_angle_alpha 90.00
_cell_angle_beta 90.00
_cell_angle_gamma 120.00
_cell_formula_units_Z 3
_cell_length_a 16.2864(7)
_cell_length_b 16.2864(7)
_cell_length_c 12.9249(11)
_cell_measurement_reflns_used 4505
_cell_measurement_temperature 213(2)
_cell_measurement_theta_max 27.82
_cell_measurement_theta_min 2.50
_cell_volume 2969.0(3)
_computing_cell_refinement 'Bruker SMART'
_computing_data_collection 'Bruker SMART'
_computing_data_reduction 'Bruker SAINT'
_computing_molecular_graphics 'Bruker SHELXTL'
_computing_publication_material 'Bruker SHELXTL'
_computing_structure_refinement 'SHELXL-97 (Sheldrick, 1997)'
_computing_structure_solution 'SHELXS-97 (Sheldrick, 1990)'
_diffrn_ambient_temperature 213(2)
_diffrn_measured_fraction_theta_full 0.954
_diffrn_measured_fraction_theta_max 0.954
_diffrn_measurement_device_type 'CCD area detector'
_diffrn_measurement_method 'phi and omega scans'
_diffrn_radiation_monochromator graphite
_diffrn_radiation_source 'fine-focus sealed tube'
_diffrn_radiation_type MoK\a
_diffrn_radiation_wavelength 0.71073
_diffrn_reflns_av_R_equivalents 0.0568
_diffrn_reflns_av_sigmaI/netI 0.0621
_diffrn_reflns_limit_h_max 21
_diffrn_reflns_limit_h_min -21
_diffrn_reflns_limit_k_max 21
_diffrn_reflns_limit_k_min -21
_diffrn_reflns_limit_l_max 15
_diffrn_reflns_limit_l_min -16
_diffrn_reflns_number 6412
_diffrn_reflns_theta_full 28.22
_diffrn_reflns_theta_max 28.22
_diffrn_reflns_theta_min 2.14
_exptl_absorpt_coefficient_mu 0.787
_exptl_absorpt_correction_T_max 1.000
_exptl_absorpt_correction_T_min 0.705
_exptl_absorpt_correction_type multi-scan
_exptl_absorpt_process_details SADABS
_exptl_crystal_colour colorless
_exptl_crystal_density_diffrn 1.348
_exptl_crystal_density_meas 0
_exptl_crystal_density_method 'not measured'
_exptl_crystal_description block
_exptl_crystal_F_000 1266
_exptl_crystal_size_max 0.35
_exptl_crystal_size_mid 0.30
_exptl_crystal_size_min 0.25
_refine_diff_density_max 0.542
_refine_diff_density_min -0.263
_refine_diff_density_rms 0.068
_refine_ls_abs_structure_details 'Flack H D (1983), Acta Cryst. A39, 876-881'
_refine_ls_abs_structure_Flack 0.458(14)
_refine_ls_extinction_method none
_refine_ls_goodness_of_fit_ref 1.036
_refine_ls_hydrogen_treatment mixed
_refine_ls_matrix_type full
_refine_ls_number_parameters 160
_refine_ls_number_reflns 2725
_refine_ls_number_restraints 1
_refine_ls_restrained_S_all 1.036
_refine_ls_R_factor_all 0.0440
_refine_ls_R_factor_gt 0.0427
_refine_ls_shift/su_max 0.001
_refine_ls_shift/su_mean 0.000
_refine_ls_structure_factor_coef Fsqd
_refine_ls_weighting_details 'calc w=1/[\s^2^(Fo^2^)+(0.0586P)^2^+0.0000P] where P=(Fo^2^+2Fc^2^)/3'
_refine_ls_weighting_scheme calc
_refine_ls_wR_factor_gt 0.0992
_refine_ls_wR_factor_ref 0.1000
_reflns_number_gt 2613
_reflns_number_total 2725
_reflns_threshold_expression >2sigma(I)
_cod_data_source_file b506046j.txt
_cod_data_source_block drab65
_cod_depositor_comments
;
The following automatic conversions were performed:
'_symmetry_cell_setting' value 'Rhombohedral' changed to 'rhombohedral'
according to '/home/saulius/struct/CIF-dictionaries/cif_core.dic'
dictionary named 'cif_core.dic' version 2.4.1 from 2010-06-29.

Automatic conversion script
Id: cif_fix_enum 1527 2010-12-29 10:47:43Z saulius 
;
_cod_original_sg_symbol_H-M R3
_cod_database_code 7008688

loop_
_symmetry_equiv_pos_as_xyz
'x, y, z'
'-y, x-y, z'
'-x+y, -x, z'
'x+2/3, y+1/3, z+1/3'
'-y+2/3, x-y+1/3, z+1/3'
'-x+y+2/3, -x+1/3, z+1/3'
'x+1/3, y+2/3, z+2/3'
'-y+1/3, x-y+2/3, z+2/3'
'-x+y+1/3, -x+2/3, z+2/3'

loop_
_atom_site_label
_atom_site_type_symbol
_atom_site_fract_x
_atom_site_fract_y
_atom_site_fract_z
_atom_site_U_iso_or_equiv
_atom_site_adp_type
_atom_site_occupancy
_atom_site_symmetry_multiplicity
_atom_site_calc_flag
_atom_site_refinement_flags
_atom_site_disorder_assembly
_atom_site_disorder_group
Cu1 Cu 0.6667 0.3333 0.18853(4) 0.02939(16) Uani 1 3 d S . .
P1 P 0.6667 0.3333 0.36040(10) 0.0266(2) Uani 1 3 d S . .
S1 S 0.75983(5) 0.27547(5) 0.11441(5) 0.03207(17) Uani 1 1 d . . .
N1 N 0.77182(15) 0.37475(15) -0.06043(18) 0.0275(5) Uani 1 1 d . . .
N2 N 0.91046(16) 0.41935(16) 0.0099(2) 0.0304(5) Uani 1 1 d . . .
B1 B 0.6667 0.3333 -0.0931(4) 0.0277(10) Uani 1 3 d S . .
H1B H 0.6667 0.3333 -0.174(4) 0.012(11) Uiso 1 3 d S . .
C1 C 0.81520(18) 0.35800(18) 0.0195(2) 0.0273(5) Uani 1 1 d . . .
C2 C 0.8413(2) 0.4484(2) -0.1190(2) 0.0333(6) Uani 1 1 d . . .
H2 H 0.8307 0.4745 -0.1788 0.040 Uiso 1 1 calc R . .
C3 C 0.9255(2) 0.4756(2) -0.0763(3) 0.0349(6) Uani 1 1 d . . .
H3 H 0.9844 0.5242 -0.1002 0.042 Uiso 1 1 calc R . .
C4 C 0.9877(2) 0.4317(2) 0.0829(3) 0.0342(6) Uani 1 1 d . . .
C5 C 0.9728(3) 0.4674(3) 0.1862(3) 0.0500(8) Uani 1 1 d . . .
H5A H 0.9755 0.5277 0.1761 0.075 Uiso 1 1 calc R . .
H5B H 1.0221 0.4755 0.2342 0.075 Uiso 1 1 calc R . .
H5C H 0.9114 0.4217 0.2142 0.075 Uiso 1 1 calc R . .
C6 C 0.9884(2) 0.3388(2) 0.0932(3) 0.0484(9) Uani 1 1 d . . .
H6A H 0.9287 0.2907 0.1225 0.073 Uiso 1 1 calc R . .
H6B H 1.0401 0.3481 0.1381 0.073 Uiso 1 1 calc R . .
H6C H 0.9968 0.3184 0.0255 0.073 Uiso 1 1 calc R . .
C7 C 1.0829(2) 0.5061(3) 0.0381(3) 0.0509(9) Uani 1 1 d . . .
H7A H 1.0911 0.4862 -0.0300 0.076 Uiso 1 1 calc R . .
H7B H 1.1336 0.5132 0.0832 0.076 Uiso 1 1 calc R . .
H7C H 1.0844 0.5663 0.0326 0.076 Uiso 1 1 calc R . .
C8 C 0.77760(19) 0.42285(19) 0.4204(2) 0.0286(5) Uani 1 1 d . . .
C9 C 0.8273(3) 0.5103(3) 0.3744(3) 0.0529(9) Uani 1 1 d . . .
H9 H 0.8024 0.5238 0.3153 0.063 Uiso 1 1 calc R . .
C10 C 0.9141(3) 0.5793(3) 0.4143(3) 0.0627(11) Uani 1 1 d . . .
H10 H 0.9476 0.6388 0.3821 0.075 Uiso 1 1 calc R . .
C11 C 0.9507(2) 0.5604(3) 0.5006(3) 0.0489(9) Uani 1 1 d . . .
H11 H 1.0106 0.6061 0.5256 0.059 Uiso 1 1 calc R . .
C12 C 0.9007(3) 0.4758(3) 0.5500(4) 0.0602(12) Uani 1 1 d . . .
H12 H 0.9243 0.4642 0.6112 0.072 Uiso 1 1 calc R . .
C13 C 0.8142(3) 0.4062(2) 0.5094(4) 0.0538(10) Uani 1 1 d . . .
H13 H 0.7804 0.3473 0.5430 0.065 Uiso 1 1 calc R . .

loop_
_atom_site_aniso_label
_atom_site_aniso_U_11
_atom_site_aniso_U_22
_atom_site_aniso_U_33
_atom_site_aniso_U_23
_atom_site_aniso_U_13
_atom_site_aniso_U_12
Cu1 0.03093(19) 0.03093(19) 0.0263(3) 0.000 0.000 0.01547(10)
P1 0.0257(3) 0.0257(3) 0.0286(6) 0.000 0.000 0.01284(16)
S1 0.0319(3) 0.0341(3) 0.0349(4) 0.0116(3) 0.0074(3) 0.0199(3)
N1 0.0273(10) 0.0272(11) 0.0279(12) 0.0066(9) 0.0046(8) 0.0134(9)
N2 0.0262(10) 0.0311(11) 0.0348(13) 0.0022(9) 0.0009(9) 0.0150(9)
B1 0.0286(15) 0.0286(15) 0.026(3) 0.000 0.000 0.0143(7)
C1 0.0284(12) 0.0278(12) 0.0290(14) 0.0026(10) 0.0043(10) 0.0166(10)
C2 0.0300(13) 0.0315(13) 0.0379(17) 0.0108(11) 0.0067(11) 0.0150(11)
C3 0.0284(13) 0.0314(13) 0.0392(18) 0.0060(11) 0.0048(12) 0.0107(11)
C4 0.0276(13) 0.0348(14) 0.0391(17) -0.0024(12) -0.0039(11) 0.0147(11)
C5 0.055(2) 0.058(2) 0.0378(18) -0.0119(15) -0.0080(15) 0.0294(17)
C6 0.0371(16) 0.0469(18) 0.068(3) -0.0009(16) -0.0124(15) 0.0262(15)
C7 0.0266(14) 0.055(2) 0.059(2) -0.0016(17) -0.0065(14) 0.0118(14)
C8 0.0267(12) 0.0274(12) 0.0296(15) -0.0050(10) -0.0011(10) 0.0118(10)
C9 0.057(2) 0.0429(17) 0.0303(18) 0.0024(14) -0.0075(15) 0.0037(15)
C10 0.059(2) 0.0447(19) 0.043(2) -0.0051(16) 0.0057(17) -0.0052(17)
C11 0.0311(15) 0.0483(18) 0.058(2) -0.0195(17) -0.0045(14) 0.0129(14)
C12 0.053(2) 0.0427(18) 0.083(3) -0.0060(19) -0.035(2) 0.0230(16)
C13 0.052(2) 0.0343(15) 0.071(3) 0.0021(16) -0.0268(17) 0.0183(14)

loop_
_atom_type_symbol
_atom_type_description
_atom_type_scat_dispersion_real
_atom_type_scat_dispersion_imag
_atom_type_scat_source
C C 0.0033 0.0016 'International Tables Vol C Tables 4.2.6.8 and 6.1.1.4'
H H 0.0000 0.0000 'International Tables Vol C Tables 4.2.6.8 and 6.1.1.4'
B B 0.0013 0.0007 'International Tables Vol C Tables 4.2.6.8 and 6.1.1.4'
N N 0.0061 0.0033 'International Tables Vol C Tables 4.2.6.8 and 6.1.1.4'
P P 0.1023 0.0942 'International Tables Vol C Tables 4.2.6.8 and 6.1.1.4'
S S 0.1246 0.1234 'International Tables Vol C Tables 4.2.6.8 and 6.1.1.4'
Cu Cu 0.3201 1.2651 'International Tables Vol C Tables 4.2.6.8 and 6.1.1.4'

loop_
_geom_angle_atom_site_label_1
_geom_angle_atom_site_label_2
_geom_angle_atom_site_label_3
_geom_angle
_geom_angle_site_symmetry_1
_geom_angle_site_symmetry_3
_geom_angle_publ_flag
P1 Cu1 S1 114.02(2) . 3_665 ?
P1 Cu1 S1 114.02(2) . . ?
S1 Cu1 S1 104.56(2) 3_665 . ?
P1 Cu1 S1 114.02(2) . 2_655 ?
S1 Cu1 S1 104.56(2) 3_665 2_655 ?
S1 Cu1 S1 104.56(2) . 2_655 ?
C8 P1 C8 103.37(12) 2_655 . ?
C8 P1 C8 103.37(12) 2_655 3_665 ?
C8 P1 C8 103.37(11) . 3_665 ?
C8 P1 Cu1 115.04(10) 2_655 . ?
C8 P1 Cu1 115.04(10) . . ?
C8 P1 Cu1 115.04(10) 3_665 . ?
C1 S1 Cu1 99.78(9) . . ?
C1 N1 C2 107.9(2) . . ?
C1 N1 B1 133.9(3) . . ?
C2 N1 B1 118.1(3) . . ?
C1 N2 C3 108.5(2) . . ?
C1 N2 C4 127.5(2) . . ?
C3 N2 C4 123.9(2) . . ?
N1 B1 N1 112.88(19) 2_655 3_665 ?
N1 B1 N1 112.88(19) 2_655 . ?
N1 B1 N1 112.88(19) 3_665 . ?
N1 B1 H1B 105.8(2) 2_655 . ?
N1 B1 H1B 105.8(2) 3_665 . ?
N1 B1 H1B 105.8(2) . . ?
N1 C1 N2 107.4(2) . . ?
N1 C1 S1 125.71(19) . . ?
N2 C1 S1 126.9(2) . . ?
C3 C2 N1 108.6(3) . . ?
C3 C2 H2 125.7 . . ?
N1 C2 H2 125.7 . . ?
C2 C3 N2 107.6(3) . . ?
C2 C3 H3 126.2 . . ?
N2 C3 H3 126.2 . . ?
N2 C4 C6 110.1(2) . . ?
N2 C4 C5 108.6(3) . . ?
C6 C4 C5 112.6(3) . . ?
N2 C4 C7 108.5(3) . . ?
C6 C4 C7 108.2(3) . . ?
C5 C4 C7 108.7(3) . . ?
C4 C5 H5A 109.5 . . ?
C4 C5 H5B 109.5 . . ?
H5A C5 H5B 109.5 . . ?
C4 C5 H5C 109.5 . . ?
H5A C5 H5C 109.5 . . ?
H5B C5 H5C 109.5 . . ?
C4 C6 H6A 109.5 . . ?
C4 C6 H6B 109.5 . . ?
H6A C6 H6B 109.5 . . ?
C4 C6 H6C 109.5 . . ?
H6A C6 H6C 109.5 . . ?
H6B C6 H6C 109.5 . . ?
C4 C7 H7A 109.5 . . ?
C4 C7 H7B 109.5 . . ?
H7A C7 H7B 109.5 . . ?
C4 C7 H7C 109.5 . . ?
H7A C7 H7C 109.5 . . ?
H7B C7 H7C 109.5 . . ?
C9 C8 C13 118.4(3) . . ?
C9 C8 P1 118.5(2) . . ?
C13 C8 P1 123.1(2) . . ?
C8 C9 C10 120.7(4) . . ?
C8 C9 H9 119.7 . . ?
C10 C9 H9 119.7 . . ?
C11 C10 C9 120.1(4) . . ?
C11 C10 H10 120.0 . . ?
C9 C10 H10 120.0 . . ?
C12 C11 C10 120.2(3) . . ?
C12 C11 H11 119.9 . . ?
C10 C11 H11 119.9 . . ?
C11 C12 C13 119.8(4) . . ?
C11 C12 H12 120.1 . . ?
C13 C12 H12 120.1 . . ?
C8 C13 C12 120.9(3) . . ?
C8 C13 H13 119.6 . . ?
C12 C13 H13 119.6 . . ?

loop_
_geom_bond_atom_site_label_1
_geom_bond_atom_site_label_2
_geom_bond_distance
_geom_bond_site_symmetry_2
_geom_bond_publ_flag
Cu1 P1 2.2214(14) . ?
Cu1 S1 2.3533(7) 3_665 ?
Cu1 S1 2.3534(7) . ?
Cu1 S1 2.3534(7) 2_655 ?
P1 C8 1.832(3) 2_655 ?
P1 C8 1.832(3) . ?
P1 C8 1.832(3) 3_665 ?
S1 C1 1.707(3) . ?
N1 C1 1.354(4) . ?
N1 C2 1.391(4) . ?
N1 B1 1.553(3) . ?
N2 C1 1.368(3) . ?
N2 C3 1.384(4) . ?
N2 C4 1.503(4) . ?
B1 N1 1.553(3) 2_655 ?
B1 N1 1.553(3) 3_665 ?
B1 H1B 1.05(5) . ?
C2 C3 1.331(4) . ?
C2 H2 0.9400 . ?
C3 H3 0.9400 . ?
C4 C6 1.524(4) . ?
C4 C5 1.524(5) . ?
C4 C7 1.526(4) . ?
C5 H5A 0.9700 . ?
C5 H5B 0.9700 . ?
C5 H5C 0.9700 . ?
C6 H6A 0.9700 . ?
C6 H6B 0.9700 . ?
C6 H6C 0.9700 . ?
C7 H7A 0.9700 . ?
C7 H7B 0.9700 . ?
C7 H7C 0.9700 . ?
C8 C9 1.373(4) . ?
C8 C13 1.383(5) . ?
C9 C10 1.392(5) . ?
C9 H9 0.9400 . ?
C10 C11 1.370(6) . ?
C10 H10 0.9400 . ?
C11 C12 1.359(6) . ?
C11 H11 0.9400 . ?
C12 C13 1.396(5) . ?
C12 H12 0.9400 . ?
C13 H13 0.9400 . ?
